data_7249847
loop_
_publ_author_name
'Cai, Jinxiong'
'Xia, Yingqi'
'Zhang, Hui'
'Su, Dongshuai'
'Lai, Qi'
'Yin, Ping'
'Pang, Siping'

_publ_section_title
;
 Dinitramide salts based on nitropyrazole-diaminotriazole hybrid: novel
 ionic energetic materials with high-energy and low-sensitivity.
;
_journal_name_full 'Physical chemistry chemical physics : PCCP'
_journal_paper_doi 10.1039/d4cp03051f
_journal_year 2025
_chemical_formula_sum 'C5 H7 Cl N8 O6'
_chemical_formula_weight 310.64
_space_group_crystal_system monoclinic
_space_group_IT_number 14
_space_group_name_Hall '-P 2yn'
_space_group_name_H-M_alt 'P 1 21/n 1'
_atom_sites_solution_hydrogens mixed
_audit_creation_method SHELXL-2016/6
_audit_update_record
;
2023-11-13 deposited with the CCDC.	2025-01-24 downloaded from the CCDC.
;
_cell_angle_alpha 90
_cell_angle_beta 113.385(4)
_cell_angle_gamma 90
_cell_formula_units_Z 4
_cell_length_a 10.562(4)
_cell_length_b 10.716(4)
_cell_length_c 10.676(4)
_cell_measurement_reflns_used 2858
_cell_measurement_temperature 296(2)
_cell_measurement_theta_max 27.35
_cell_measurement_theta_min 2.30
_cell_volume 1109.1(7)
_computing_structure_refinement 'SHELXL-2016/6 (Sheldrick, 2016)'
_computing_structure_solution 'SHELXT 2014/5 (Sheldrick, 2014)'
_diffrn_ambient_temperature 296(2)
_diffrn_measured_fraction_theta_full 1.000
_diffrn_measured_fraction_theta_max 0.995
_diffrn_measurement_device_type 'Bruker APEX-II CCD'
_diffrn_measurement_method '\f and \w scans'
_diffrn_radiation_type MoK\a
_diffrn_radiation_wavelength 0.71073
_diffrn_reflns_av_R_equivalents 0.0229
_diffrn_reflns_av_unetI/netI 0.0259
_diffrn_reflns_Laue_measured_fraction_full 1.000
_diffrn_reflns_Laue_measured_fraction_max 0.995
_diffrn_reflns_limit_h_max 13
_diffrn_reflns_limit_h_min -10
_diffrn_reflns_limit_k_max 11
_diffrn_reflns_limit_k_min -13
_diffrn_reflns_limit_l_max 12
_diffrn_reflns_limit_l_min -13
_diffrn_reflns_number 6753
_diffrn_reflns_point_group_measured_fraction_full 1.000
_diffrn_reflns_point_group_measured_fraction_max 0.995
_diffrn_reflns_theta_full 25.242
_diffrn_reflns_theta_max 27.586
_diffrn_reflns_theta_min 2.295
_exptl_absorpt_coefficient_mu 0.394
_exptl_crystal_colour yellow
_exptl_crystal_density_diffrn 1.860
_exptl_crystal_description block
_exptl_crystal_F_000 632
_exptl_crystal_size_max 0.190
_exptl_crystal_size_mid 0.160
_exptl_crystal_size_min 0.130
_refine_diff_density_max 0.834
_refine_diff_density_min -0.531
_refine_diff_density_rms 0.070
_refine_ls_extinction_method none
_refine_ls_goodness_of_fit_ref 1.098
_refine_ls_hydrogen_treatment constr
_refine_ls_matrix_type full
_refine_ls_number_parameters 181
_refine_ls_number_reflns 2552
_refine_ls_number_restraints 0
_refine_ls_restrained_S_all 1.098
_refine_ls_R_factor_all 0.0593
_refine_ls_R_factor_gt 0.0522
_refine_ls_shift/su_max 0.000
_refine_ls_shift/su_mean 0.000
_refine_ls_structure_factor_coef Fsqd
_refine_ls_weighting_details 'w=1/[\s^2^(Fo^2^)+(0.1600P)^2^] where P=(Fo^2^+2Fc^2^)/3'
_refine_ls_weighting_scheme calc
_refine_ls_wR_factor_gt 0.1982
_refine_ls_wR_factor_ref 0.2102
_reflns_Friedel_coverage 0.000
_reflns_number_gt 2166
_reflns_number_total 2552
_reflns_threshold_expression 'I > 2\s(I)'
_cod_data_source_file d4cp03051f2.cif
_cod_data_source_block cjx2glsy_0m
_cod_original_sg_symbol_H-M 'P 21/n'
_cod_database_code 7249847
_shelx_shelxl_version_number 2016/6
_shelx_space_group_comment
;
The symmetry employed for this shelxl refinement is uniquely defined
by the following loop, which should always be used as a source of
symmetry information in preference to the above space-group names.
They are only intended as comments.
;
_shelx_estimated_absorpt_t_min 0.929
_shelx_estimated_absorpt_t_max 0.951

loop_
_space_group_symop_operation_xyz
'x, y, z'
'-x+1/2, y+1/2, -z+1/2'
'-x, -y, -z'
'x-1/2, -y-1/2, z-1/2'

loop_
_atom_site_label
_atom_site_type_symbol
_atom_site_fract_x
_atom_site_fract_y
_atom_site_fract_z
_atom_site_U_iso_or_equiv
_atom_site_adp_type
_atom_site_occupancy
_atom_site_site_symmetry_order
_atom_site_calc_flag
_atom_site_refinement_flags_posn
_atom_site_refinement_flags_adp
_atom_site_refinement_flags_occupancy
_atom_site_disorder_assembly
_atom_site_disorder_group
Cl1 Cl 0.49829(6) 0.01831(6) 0.27972(6) 0.0383(3) Uani 1 1 d . . . . .
O1 O 0.6403(3) -0.0089(3) 0.3523(2) 0.0703(8) Uani 1 1 d . . . . .
O2 O 0.4635(3) 0.1295(3) 0.3269(3) 0.1065(12) Uani 1 1 d . . . . .
O3 O 0.4193(4) -0.0809(4) 0.2924(4) 0.1236(15) Uani 1 1 d . . . . .
O4 O 0.4692(3) 0.0361(3) 0.1375(2) 0.0690(7) Uani 1 1 d . . . . .
O5 O 0.6210(2) 0.7741(2) 1.1297(2) 0.0608(6) Uani 1 1 d . . . . .
O6 O 0.7659(2) 0.7789(2) 1.0327(2) 0.0594(6) Uani 1 1 d . . . . .
N1 N 0.5605(2) 0.3918(2) 0.6266(2) 0.0413(5) Uani 1 1 d . . . . .
N2 N 0.4911(2) 0.3090(2) 0.5238(2) 0.0396(5) Uani 1 1 d . . . . .
H3 H 0.529004 0.268740 0.478154 0.048 Uiso 1 1 calc R U . . .
N3 N 0.34048(18) 0.37924(18) 0.59082(18) 0.0317(4) Uani 1 1 d . . . . .
N4 N 0.39479(19) 0.56093(19) 0.81904(18) 0.0345(5) Uani 1 1 d . . . . .
H4D H 0.303756 0.538211 0.785609 0.041 Uiso 1 1 d R U . . .
N5 N 0.4439(2) 0.64284(19) 0.9205(2) 0.0361(5) Uani 1 1 d . . . . .
N6 N 0.2623(2) 0.2278(2) 0.4155(2) 0.0530(6) Uani 1 1 d . . . . .
H6A H 0.281224 0.179455 0.360953 0.064 Uiso 1 1 calc R U . . .
H6B H 0.179903 0.230211 0.412858 0.064 Uiso 1 1 calc R U . . .
N7 N 0.2197(2) 0.4037(2) 0.6101(2) 0.0439(5) Uani 1 1 d . . . . .
H7B H 0.198011 0.332113 0.639272 0.053 Uiso 1 1 d R U . . .
H7A H 0.160611 0.439913 0.536372 0.053 Uiso 1 1 d R U . . .
N8 N 0.6593(2) 0.7436(2) 1.0405(2) 0.0392(5) Uani 1 1 d . . . . .
C1 C 0.3594(3) 0.2982(2) 0.5028(2) 0.0356(5) Uani 1 1 d . . . . .
C2 C 0.4656(2) 0.4344(2) 0.6643(2) 0.0309(5) Uani 1 1 d . . . . .
C3 C 0.4906(2) 0.5250(2) 0.7719(2) 0.0303(5) Uani 1 1 d . . . . .
C4 C 0.6114(2) 0.5889(2) 0.8467(2) 0.0329(5) Uani 1 1 d . . . . .
H8 H 0.696077 0.585968 0.839079 0.039 Uiso 1 1 calc R U . . .
C5 C 0.5729(2) 0.6583(2) 0.9358(2) 0.0320(5) Uani 1 1 d . . . . .

loop_
_atom_site_aniso_label
_atom_site_aniso_U_11
_atom_site_aniso_U_22
_atom_site_aniso_U_33
_atom_site_aniso_U_23
_atom_site_aniso_U_13
_atom_site_aniso_U_12
Cl1 0.0355(4) 0.0420(4) 0.0398(4) -0.0052(2) 0.0174(3) -0.0012(2)
O1 0.0482(14) 0.114(2) 0.0474(12) 0.0091(12) 0.0179(11) 0.0285(12)
O2 0.087(2) 0.108(3) 0.102(2) -0.059(2) 0.0146(17) 0.0244(18)
O3 0.111(3) 0.131(3) 0.118(3) 0.024(2) 0.033(2) -0.059(2)
O4 0.0579(15) 0.101(2) 0.0454(12) 0.0044(12) 0.0176(11) 0.0081(13)
O5 0.0667(14) 0.0684(15) 0.0522(11) -0.0273(10) 0.0287(11) -0.0089(10)
O6 0.0390(11) 0.0634(14) 0.0760(14) -0.0263(11) 0.0230(10) -0.0144(9)
N1 0.0366(11) 0.0453(12) 0.0424(11) -0.0124(9) 0.0161(9) -0.0019(9)
N2 0.0402(12) 0.0402(11) 0.0399(10) -0.0131(8) 0.0175(9) -0.0024(8)
N3 0.0275(9) 0.0315(10) 0.0336(9) -0.0031(7) 0.0095(7) 0.0019(7)
N4 0.0286(10) 0.0394(11) 0.0354(10) -0.0047(8) 0.0128(8) -0.0009(7)
N5 0.0328(10) 0.0384(11) 0.0388(10) -0.0043(8) 0.0161(8) 0.0002(8)
N6 0.0430(13) 0.0483(14) 0.0551(13) -0.0191(11) 0.0060(11) -0.0033(10)
N7 0.0265(10) 0.0486(13) 0.0535(12) -0.0035(10) 0.0126(9) 0.0012(8)
N8 0.0359(11) 0.0365(11) 0.0407(10) -0.0069(9) 0.0104(8) 0.0010(8)
C1 0.0385(12) 0.0311(11) 0.0321(10) -0.0003(9) 0.0085(9) 0.0029(9)
C2 0.0294(11) 0.0317(11) 0.0301(10) 0.0022(8) 0.0102(8) 0.0014(8)
C3 0.0294(11) 0.0303(12) 0.0291(11) 0.0017(8) 0.0093(9) 0.0020(8)
C4 0.0287(11) 0.0332(12) 0.0376(11) -0.0015(9) 0.0141(9) -0.0002(8)
C5 0.0327(11) 0.0308(11) 0.0307(10) -0.0015(8) 0.0107(9) 0.0016(8)

loop_
_atom_type_symbol
_atom_type_description
_atom_type_scat_dispersion_real
_atom_type_scat_dispersion_imag
_atom_type_scat_source
C C 0.0033 0.0016 'International Tables Vol C Tables 4.2.6.8 and 6.1.1.4'
H H 0.0000 0.0000 'International Tables Vol C Tables 4.2.6.8 and 6.1.1.4'
N N 0.0061 0.0033 'International Tables Vol C Tables 4.2.6.8 and 6.1.1.4'
O O 0.0106 0.0060 'International Tables Vol C Tables 4.2.6.8 and 6.1.1.4'
Cl Cl 0.1484 0.1585 'International Tables Vol C Tables 4.2.6.8 and 6.1.1.4'

loop_
_geom_angle_atom_site_label_1
_geom_angle_atom_site_label_2
_geom_angle_atom_site_label_3
_geom_angle
_geom_angle_site_symmetry_1
_geom_angle_site_symmetry_3
_geom_angle_publ_flag
O3 Cl1 O2 111.3(3) . . ?
O3 Cl1 O1 109.5(2) . . ?
O2 Cl1 O1 110.51(17) . . ?
O3 Cl1 O4 108.59(19) . . ?
O2 Cl1 O4 106.92(19) . . ?
O1 Cl1 O4 109.94(15) . . ?
C2 N1 N2 103.90(19) . . ?
C1 N2 N1 112.6(2) . . ?
C1 N2 H3 123.7 . . ?
N1 N2 H3 123.7 . . ?
C1 N3 C2 107.40(18) . . ?
C1 N3 N7 128.29(19) . . ?
C2 N3 N7 124.29(18) . . ?
N5 N4 C3 112.53(19) . . ?
N5 N4 H4D 120.2 . . ?
C3 N4 H4D 127.2 . . ?
C5 N5 N4 103.54(18) . . ?
C1 N6 H6A 120.0 . . ?
C1 N6 H6B 120.0 . . ?
H6A N6 H6B 120.0 . . ?
N3 N7 H7B 105.4 . . ?
N3 N7 H7A 108.5 . . ?
H7B N7 H7A 120.2 . . ?
O5 N8 O6 124.8(2) . . ?
O5 N8 C5 118.0(2) . . ?
O6 N8 C5 117.2(2) . . ?
N6 C1 N2 129.9(2) . . ?
N6 C1 N3 124.9(2) . . ?
N2 C1 N3 105.2(2) . . ?
N1 C2 N3 110.9(2) . . ?
N1 C2 C3 124.1(2) . . ?
N3 C2 C3 125.0(2) . . ?
N4 C3 C4 107.40(19) . . ?
N4 C3 C2 123.9(2) . . ?
C4 C3 C2 128.6(2) . . ?
C3 C4 C5 101.9(2) . . ?
C3 C4 H8 129.1 . . ?
C5 C4 H8 129.1 . . ?
N5 C5 C4 114.7(2) . . ?
N5 C5 N8 118.6(2) . . ?
C4 C5 N8 126.8(2) . . ?

loop_
_geom_bond_atom_site_label_1
_geom_bond_atom_site_label_2
_geom_bond_distance
_geom_bond_site_symmetry_2
_geom_bond_publ_flag
Cl1 O3 1.391(3) . ?
Cl1 O2 1.398(3) . ?
Cl1 O1 1.419(2) . ?
Cl1 O4 1.437(2) . ?
O5 N8 1.217(3) . ?
O6 N8 1.222(3) . ?
N1 C2 1.302(3) . ?
N1 N2 1.375(3) . ?
N2 C1 1.323(3) . ?
N2 H3 0.8600 . ?
N3 C1 1.351(3) . ?
N3 C2 1.374(3) . ?
N3 N7 1.395(3) . ?
N4 N5 1.329(3) . ?
N4 C3 1.353(3) . ?
N4 H4D 0.9158 . ?
N5 C5 1.317(3) . ?
N6 C1 1.316(3) . ?
N6 H6A 0.8600 . ?
N6 H6B 0.8600 . ?
N7 H7B 0.8920 . ?
N7 H7A 0.8770 . ?
N8 C5 1.452(3) . ?
C2 C3 1.447(3) . ?
C3 C4 1.387(3) . ?
C4 C5 1.390(3) . ?
C4 H8 0.9300 . ?

loop_
_geom_torsion_atom_site_label_1
_geom_torsion_atom_site_label_2
_geom_torsion_atom_site_label_3
_geom_torsion_atom_site_label_4
_geom_torsion
_geom_torsion_site_symmetry_1
_geom_torsion_site_symmetry_2
_geom_torsion_site_symmetry_3
_geom_torsion_site_symmetry_4
_geom_torsion_publ_flag
C2 N1 N2 C1 -2.2(3) . . . . ?
C3 N4 N5 C5 0.3(3) . . . . ?
N1 N2 C1 N6 -179.1(3) . . . . ?
N1 N2 C1 N3 2.2(3) . . . . ?
C2 N3 C1 N6 179.9(2) . . . . ?
N7 N3 C1 N6 1.4(4) . . . . ?
C2 N3 C1 N2 -1.2(2) . . . . ?
N7 N3 C1 N2 -179.8(2) . . . . ?
N2 N1 C2 N3 1.4(3) . . . . ?
N2 N1 C2 C3 179.6(2) . . . . ?
C1 N3 C2 N1 -0.1(3) . . . . ?
N7 N3 C2 N1 178.5(2) . . . . ?
C1 N3 C2 C3 -178.4(2) . . . . ?
N7 N3 C2 C3 0.3(4) . . . . ?
N5 N4 C3 C4 -0.7(3) . . . . ?
N5 N4 C3 C2 178.4(2) . . . . ?
N1 C2 C3 N4 -173.9(2) . . . . ?
N3 C2 C3 N4 4.2(4) . . . . ?
N1 C2 C3 C4 5.0(4) . . . . ?
N3 C2 C3 C4 -176.9(2) . . . . ?
N4 C3 C4 C5 0.7(2) . . . . ?
C2 C3 C4 C5 -178.3(2) . . . . ?
N4 N5 C5 C4 0.2(3) . . . . ?
N4 N5 C5 N8 -180.0(2) . . . . ?
C3 C4 C5 N5 -0.6(3) . . . . ?
C3 C4 C5 N8 179.6(2) . . . . ?
O5 N8 C5 N5 17.1(3) . . . . ?
O6 N8 C5 N5 -163.3(2) . . . . ?
O5 N8 C5 C4 -163.1(2) . . . . ?
O6 N8 C5 C4 16.5(4) . . . . ?
